data_4037818
loop_
_publ_author_name
'Li, Dazhi'
'Liang, Ce'
'Jiang, Zaixing'
'Zhang, JunZheng'
'Zhuo, Wang-Tao'
'Zou, Fan-Yue'
'Wang, Wan-Peng'
'Gao, Guo-Lin'
'Song, Jinzhu'

_publ_section_title
;
 Visible-Light Promoted C2 Selective Arylation of Quinoline and Pyridine
 N-Oxides with Diaryliodonium Tetrafluoroborate.
;
_journal_name_full 'The Journal of organic chemistry'
_journal_paper_doi 10.1021/acs.joc.9b02933
_journal_year 2020
_chemical_absolute_configuration unk
_chemical_formula_moiety 'C15 H11 N O'
_chemical_formula_sum 'C15 H11 N O'
_chemical_formula_weight 221.25
_space_group_crystal_system orthorhombic
_space_group_IT_number 19
_space_group_name_Hall 'P 2ac 2ab'
_space_group_name_H-M_alt 'P 21 21 21'
_atom_sites_solution_hydrogens geom
_atom_sites_solution_primary direct
_audit_creation_date 2017-05-15
_audit_creation_method
;
Olex2 1.2
(compiled 2017.03.28 svn.r3405 for OlexSys, GUI svn.r5337)
;
_cell_angle_alpha 90
_cell_angle_beta 90
_cell_angle_gamma 90
_cell_formula_units_Z 4
_cell_length_a 6.5997(3)
_cell_length_b 7.7561(4)
_cell_length_c 21.4326(10)
_cell_measurement_reflns_used 927
_cell_measurement_temperature 293(2)
_cell_measurement_theta_max 22.5190
_cell_measurement_theta_min 3.8030
_cell_volume 1097.09(9)
_computing_cell_refinement 'CrysAlisPro 1.171.38.41 (Rigaku OD, 2015)'
_computing_data_collection 'CrysAlisPro 1.171.38.41 (Rigaku OD, 2015)'
_computing_data_reduction 'CrysAlisPro 1.171.38.41 (Rigaku OD, 2015)'
_computing_molecular_graphics 'Olex2 (Dolomanov et al., 2009)'
_computing_publication_material 'Olex2 (Dolomanov et al., 2009)'
_computing_structure_refinement 'ShelXL (Sheldrick, 2015)'
_computing_structure_solution 'ShelXS (Sheldrick, 2008)'
_diffrn_ambient_temperature 293(2)
_diffrn_detector 'CCD plate'
_diffrn_detector_area_resol_mean 15.9737
_diffrn_detector_type Eos
_diffrn_measured_fraction_theta_full 0.997
_diffrn_measured_fraction_theta_max 0.997
_diffrn_measurement_details
;
List of Runs (angles in degrees, time in seconds):

  # Type    Start    End  Width  t~exp~   \w     \q     \k     \f   Frames
--------------------------------------------------------------------------
  1  \w     25.00  54.00   0.50    0.50    --   18.81  57.00 -60.00   58
  2  \w    -39.00  79.00   0.50    0.50    --   18.81   0.00 -90.00  236
;
_diffrn_measurement_device 'four-circle diffractometer'
_diffrn_measurement_device_type 'SuperNova, Dual, Cu at zero, Eos'
_diffrn_measurement_method '\w scans'
_diffrn_orient_matrix_type 'CrysAlisPro convention (1999,Acta A55,543-557)'
_diffrn_orient_matrix_UB_11 -0.0395736000
_diffrn_orient_matrix_UB_12 0.0643914000
_diffrn_orient_matrix_UB_13 -0.0200918000
_diffrn_orient_matrix_UB_21 0.0522912000
_diffrn_orient_matrix_UB_22 -0.0374891000
_diffrn_orient_matrix_UB_23 -0.0255233000
_diffrn_orient_matrix_UB_31 -0.0851696000
_diffrn_orient_matrix_UB_32 -0.0530095000
_diffrn_orient_matrix_UB_33 -0.0063231000
_diffrn_radiation_monochromator mirror
_diffrn_radiation_probe x-ray
_diffrn_radiation_type MoK\a
_diffrn_radiation_wavelength 0.71073
_diffrn_reflns_av_R_equivalents 0.0271
_diffrn_reflns_av_unetI/netI 0.0508
_diffrn_reflns_Laue_measured_fraction_full 0.997
_diffrn_reflns_Laue_measured_fraction_max 0.997
_diffrn_reflns_limit_h_max 7
_diffrn_reflns_limit_h_min -7
_diffrn_reflns_limit_k_max 9
_diffrn_reflns_limit_k_min -4
_diffrn_reflns_limit_l_max 13
_diffrn_reflns_limit_l_min -25
_diffrn_reflns_number 2802
_diffrn_reflns_point_group_measured_fraction_full 0.935
_diffrn_reflns_point_group_measured_fraction_max 0.934
_diffrn_reflns_theta_full 25.242
_diffrn_reflns_theta_max 25.344
_diffrn_reflns_theta_min 3.230
_diffrn_source 'micro-focus sealed X-ray tube'
_diffrn_source_type 'SuperNova (Mo) X-ray Source'
_exptl_absorpt_coefficient_mu 0.084
_exptl_absorpt_correction_T_max 1.00000
_exptl_absorpt_correction_T_min 0.88111
_exptl_absorpt_correction_type multi-scan
_exptl_absorpt_process_details
;
CrysAlisPro 1.171.38.41 (Rigaku Oxford Diffraction, 2015)
Empirical absorption correction using spherical harmonics,
 implemented in SCALE3 ABSPACK scaling algorithm.
;
_exptl_crystal_colour colourless
_exptl_crystal_colour_primary colourless
_exptl_crystal_density_diffrn 1.340
_exptl_crystal_description plate
_exptl_crystal_F_000 464
_refine_diff_density_max 0.129
_refine_diff_density_min -0.172
_refine_diff_density_rms 0.037
_refine_ls_abs_structure_details
;
 Flack x determined using 413 quotients [(I+)-(I-)]/[(I+)+(I-)]
 (Parsons, Flack and Wagner, Acta Cryst. B69 (2013) 249-259).
;
_refine_ls_abs_structure_Flack 0.1(10)
_refine_ls_extinction_method none
_refine_ls_goodness_of_fit_ref 1.050
_refine_ls_hydrogen_treatment constr
_refine_ls_matrix_type full
_refine_ls_number_parameters 154
_refine_ls_number_reflns 1877
_refine_ls_number_restraints 0
_refine_ls_restrained_S_all 1.050
_refine_ls_R_factor_all 0.0686
_refine_ls_R_factor_gt 0.0475
_refine_ls_shift/su_max 0.000
_refine_ls_shift/su_mean 0.000
_refine_ls_structure_factor_coef Fsqd
_refine_ls_weighting_details 'w=1/[\s^2^(Fo^2^)+(0.0431P)^2^] where P=(Fo^2^+2Fc^2^)/3'
_refine_ls_weighting_scheme calc
_refine_ls_wR_factor_gt 0.0963
_refine_ls_wR_factor_ref 0.1113
_reflns_Friedel_coverage 0.573
_reflns_Friedel_fraction_full 0.843
_reflns_Friedel_fraction_max 0.842
_reflns_number_gt 1394
_reflns_number_total 1877
_reflns_threshold_expression 'I > 2\s(I)'
_cod_data_source_file jo9b02933_si_002.cif
_cod_data_source_block 20170514-ggl
_cod_original_cell_volume 1097.10(9)
_cod_database_code 4037818
_shelx_shelxl_version_number 2014/7
_chemical_oxdiff_formula 'C H N O'
_shelx_space_group_comment
;
The symmetry employed for this shelxl refinement is uniquely defined
by the following loop, which should always be used as a source of
symmetry information in preference to the above space-group names.
They are only intended as comments.
;
_reflns_odcompleteness_completeness 99.56
_reflns_odcompleteness_iscentric 1
_reflns_odcompleteness_theta 26.32
_olex2_refinement_description
;
1. Fixed Uiso
 At 1.2 times of:
  All C(H) groups
2.a Aromatic/amide H refined with riding coordinates:
 C1(H1), C2(H2), C3(H3), C4(H4), C5(H5), C8(H8), C10(H10), C11(H11), C12(H12),
 C13(H13), C15(H15)
;
_olex2_submission_special_instructions 'No special instructions were received'
_oxdiff_exptl_absorpt_empirical_details
;
Empirical correction (ABSPACK) includes:
- Absorption correction using spherical harmonics
- Frame scaling
;
_oxdiff_exptl_absorpt_empirical_full_max 1.277
_oxdiff_exptl_absorpt_empirical_full_min 0.886

loop_
_space_group_symop_operation_xyz
'x, y, z'
'-x+1/2, -y, z+1/2'
'x+1/2, -y+1/2, -z'
'-x, y+1/2, -z+1/2'

loop_
_atom_site_label
_atom_site_type_symbol
_atom_site_fract_x
_atom_site_fract_y
_atom_site_fract_z
_atom_site_U_iso_or_equiv
_atom_site_adp_type
_atom_site_occupancy
_atom_site_site_symmetry_order
_atom_site_calc_flag
_atom_site_refinement_flags_posn
O1 O 0.7369(3) 0.4881(4) 0.09993(10) 0.0614(8) Uani 1 1 d .
N1 N 0.5953(4) 0.5175(4) 0.05919(12) 0.0434(7) Uani 1 1 d .
C1 C 0.1844(5) 0.6181(5) 0.16576(16) 0.0557(10) Uani 1 1 d .
H1 H 0.0870 0.5600 0.1425 0.067 Uiso 1 1 calc R
C2 C 0.1361(7) 0.6805(6) 0.22426(18) 0.0690(13) Uani 1 1 d .
H2 H 0.0073 0.6616 0.2405 0.083 Uiso 1 1 calc R
C3 C 0.2764(7) 0.7704(6) 0.25868(18) 0.0718(13) Uani 1 1 d .
H3 H 0.2420 0.8142 0.2977 0.086 Uiso 1 1 calc R
C4 C 0.4672(7) 0.7952(6) 0.23516(18) 0.0639(11) Uani 1 1 d .
H4 H 0.5621 0.8568 0.2582 0.077 Uiso 1 1 calc R
C5 C 0.5203(6) 0.7289(5) 0.17707(15) 0.0537(10) Uani 1 1 d .
H5 H 0.6515 0.7432 0.1621 0.064 Uiso 1 1 calc R
C6 C 0.3779(5) 0.6415(5) 0.14140(15) 0.0455(9) Uani 1 1 d .
C7 C 0.4154(5) 0.5883(4) 0.07609(15) 0.0408(8) Uani 1 1 d .
C8 C 0.2663(5) 0.6143(5) 0.03012(16) 0.0478(9) Uani 1 1 d .
H8 H 0.1425 0.6618 0.0417 0.057 Uiso 1 1 calc R
C9 C 0.6324(5) 0.4698(4) -0.00324(15) 0.0400(8) Uani 1 1 d .
C10 C 0.8181(5) 0.3960(5) -0.01877(18) 0.0514(10) Uani 1 1 d .
H10 H 0.9146 0.3752 0.0119 0.062 Uiso 1 1 calc R
C11 C 0.8573(6) 0.3544(5) -0.0797(2) 0.0588(11) Uani 1 1 d .
H11 H 0.9819 0.3068 -0.0905 0.071 Uiso 1 1 calc R
C12 C 0.7115(6) 0.3830(5) -0.12583(19) 0.0633(11) Uani 1 1 d .
H12 H 0.7395 0.3542 -0.1671 0.076 Uiso 1 1 calc R
C13 C 0.5282(6) 0.4530(5) -0.11062(16) 0.0566(10) Uani 1 1 d .
H13 H 0.4318 0.4699 -0.1417 0.068 Uiso 1 1 calc R
C14 C 0.4826(5) 0.4999(4) -0.04875(15) 0.0434(8) Uani 1 1 d .
C15 C 0.2980(5) 0.5721(5) -0.03072(16) 0.0492(9) Uani 1 1 d .
H15 H 0.1970 0.5913 -0.0602 0.059 Uiso 1 1 calc R

loop_
_atom_site_aniso_label
_atom_site_aniso_U_11
_atom_site_aniso_U_22
_atom_site_aniso_U_33
_atom_site_aniso_U_23
_atom_site_aniso_U_13
_atom_site_aniso_U_12
O1 0.0473(13) 0.086(2) 0.0507(14) 0.0051(15) -0.0163(12) 0.0089(15)
N1 0.0410(15) 0.0452(17) 0.0440(17) 0.0037(14) -0.0095(13) -0.0007(15)
C1 0.058(2) 0.062(3) 0.047(2) 0.002(2) 0.0008(19) 0.002(2)
C2 0.072(3) 0.089(3) 0.045(2) 0.002(2) 0.006(2) 0.008(3)
C3 0.100(3) 0.073(3) 0.042(2) -0.002(2) 0.004(2) 0.013(3)
C4 0.090(3) 0.057(3) 0.045(2) -0.002(2) -0.014(2) -0.007(3)
C5 0.064(2) 0.052(2) 0.046(2) 0.0019(19) -0.0092(19) -0.005(2)
C6 0.053(2) 0.044(2) 0.0394(19) 0.0024(18) -0.0059(18) 0.001(2)
C7 0.0422(19) 0.0392(19) 0.0410(19) 0.0018(17) -0.0033(15) -0.0004(18)
C8 0.0437(19) 0.050(2) 0.049(2) 0.0018(19) -0.0064(17) 0.0082(19)
C9 0.0426(17) 0.0345(18) 0.0427(19) 0.0036(17) -0.0020(16) -0.0046(18)
C10 0.047(2) 0.048(2) 0.059(2) 0.008(2) 0.0016(18) 0.003(2)
C11 0.059(2) 0.048(2) 0.070(3) -0.001(2) 0.016(2) 0.006(2)
C12 0.080(3) 0.062(3) 0.048(2) -0.009(2) 0.008(2) 0.000(3)
C13 0.067(2) 0.057(2) 0.045(2) -0.0027(19) -0.0057(19) 0.003(2)
C14 0.0483(19) 0.0382(19) 0.0435(18) 0.0019(17) -0.0075(16) -0.0048(19)
C15 0.047(2) 0.054(2) 0.047(2) 0.0009(19) -0.0115(17) 0.003(2)

loop_
_atom_type_symbol
_atom_type_description
_atom_type_scat_dispersion_real
_atom_type_scat_dispersion_imag
_atom_type_scat_source
C C 0.0033 0.0016 'International Tables Vol C Tables 4.2.6.8 and 6.1.1.4'
H H 0.0000 0.0000 'International Tables Vol C Tables 4.2.6.8 and 6.1.1.4'
N N 0.0061 0.0033 'International Tables Vol C Tables 4.2.6.8 and 6.1.1.4'
O O 0.0106 0.0060 'International Tables Vol C Tables 4.2.6.8 and 6.1.1.4'

loop_
_geom_angle_atom_site_label_1
_geom_angle_atom_site_label_2
_geom_angle_atom_site_label_3
_geom_angle
O1 N1 C7 121.4(3)
O1 N1 C9 117.9(3)
C7 N1 C9 120.7(3)
C2 C1 C6 120.5(4)
C3 C2 C1 120.6(4)
C4 C3 C2 119.5(4)
C3 C4 C5 120.6(4)
C6 C5 C4 120.2(4)
C1 C6 C7 118.2(3)
C5 C6 C1 118.6(3)
C5 C6 C7 122.9(3)
N1 C7 C6 120.8(3)
N1 C7 C8 118.9(3)
C8 C7 C6 120.3(3)
C15 C8 C7 121.9(3)
C10 C9 N1 119.2(3)
C10 C9 C14 121.3(3)
C14 C9 N1 119.5(3)
C11 C10 C9 119.4(3)
C10 C11 C12 120.5(4)
C13 C12 C11 120.3(4)
C12 C13 C14 121.1(3)
C13 C14 C9 117.4(3)
C15 C14 C9 119.2(3)
C15 C14 C13 123.5(3)
C8 C15 C14 119.8(3)

loop_
_geom_bond_atom_site_label_1
_geom_bond_atom_site_label_2
_geom_bond_distance
O1 N1 1.299(3)
N1 C7 1.357(4)
N1 C9 1.410(4)
C1 C2 1.381(5)
C1 C6 1.391(5)
C2 C3 1.374(6)
C3 C4 1.370(6)
C4 C5 1.392(5)
C5 C6 1.388(4)
C6 C7 1.480(4)
C7 C8 1.407(4)
C8 C15 1.361(5)
C9 C10 1.393(4)
C9 C14 1.408(4)
C10 C11 1.370(5)
C11 C12 1.397(5)
C12 C13 1.366(5)
C13 C14 1.407(4)
C14 C15 1.395(4)
